data_7042703
loop_
_publ_author_name
'Cetin, Muhammet Mustafa'
'Hodson, Roman T.'
'Hart, C. Robin'
'Cordes, David Bradford'
'Findlater, Michael'
'Casadonte, Dominick J.'
'Cozzolino, Anthony Frank'
'Mayer, Michael Frederick'

_publ_section_title
;
 Synthesis, structural characterization, photophysical properties, DFT and
 TDDFT calculations, and photoredox catalysis studies of
 2,9-di(aryl)-1,10-phenanthroline copper (I) complexes
;
_journal_name_full 'Dalton Trans.'
_journal_paper_doi 10.1039/C7DT00400A
_journal_year 2017
_chemical_formula_moiety 'C24 H16 N2 O2, 2(H2 O)'
_chemical_formula_sum 'C24 H20 N2 O4'
_chemical_formula_weight 400.42
_chemical_name_systematic
; 
 ? 
;
_space_group_IT_number 15
_symmetry_cell_setting monoclinic
_symmetry_space_group_name_Hall '-C 2yc'
_symmetry_space_group_name_H-M 'C 1 2/c 1'
_atom_sites_solution_hydrogens geom
_atom_sites_solution_primary direct
_atom_sites_solution_secondary difmap
_audit_creation_method SHELXL-97
_audit_update_record
;
2014-02-12 deposited with the CCDC.
2017-04-12 downloaded from the CCDC.
;
_cell_angle_alpha 90.00
_cell_angle_beta 109.261(2)
_cell_angle_gamma 90.00
_cell_formula_units_Z 4
_cell_length_a 13.077(3)
_cell_length_b 10.396(2)
_cell_length_c 15.667(3)
_cell_measurement_reflns_used 2844
_cell_measurement_temperature 298(2)
_cell_measurement_theta_max 25.95
_cell_measurement_theta_min 2.56
_cell_volume 2010.7(7)
_computing_cell_refinement 'Bruker SAINT'
_computing_data_collection 'Bruker APEX2'
_computing_data_reduction 'Bruker SAINT'
_computing_molecular_graphics 'Bruker SHELXTL'
_computing_publication_material 'Bruker SHELXTL'
_computing_structure_refinement 'SHELXL-97 (Sheldrick, 2008)'
_computing_structure_solution 'SHELXS-97 (Sheldrick, 2008)'
_diffrn_ambient_temperature 298(2)
_diffrn_measured_fraction_theta_full 1.000
_diffrn_measured_fraction_theta_max 0.986
_diffrn_measurement_device_type 'Bruker SMART APEX-II CCD'
_diffrn_measurement_method '\w scans'
_diffrn_radiation_monochromator graphite
_diffrn_radiation_source 'fine-focus sealed tube'
_diffrn_radiation_type MoK\a
_diffrn_radiation_wavelength 0.71073
_diffrn_reflns_av_R_equivalents 0.0241
_diffrn_reflns_av_sigmaI/netI 0.0184
_diffrn_reflns_limit_h_max 16
_diffrn_reflns_limit_h_min -17
_diffrn_reflns_limit_k_max 13
_diffrn_reflns_limit_k_min -13
_diffrn_reflns_limit_l_max 20
_diffrn_reflns_limit_l_min -20
_diffrn_reflns_number 11772
_diffrn_reflns_theta_full 25.00
_diffrn_reflns_theta_max 28.01
_diffrn_reflns_theta_min 2.56
_exptl_absorpt_coefficient_mu 0.091
_exptl_absorpt_correction_T_max 0.9910
_exptl_absorpt_correction_T_min 0.9732
_exptl_absorpt_correction_type multi-scan
_exptl_absorpt_process_details 'Bruker SADABS'
_exptl_crystal_colour yellow
_exptl_crystal_density_diffrn 1.323
_exptl_crystal_density_method 'not measured'
_exptl_crystal_description prism
_exptl_crystal_F_000 840
_exptl_crystal_size_max 0.30
_exptl_crystal_size_mid 0.10
_exptl_crystal_size_min 0.10
_refine_diff_density_max 0.263
_refine_diff_density_min -0.195
_refine_diff_density_rms 0.036
_refine_ls_extinction_method none
_refine_ls_goodness_of_fit_ref 1.046
_refine_ls_hydrogen_treatment mixed
_refine_ls_matrix_type full
_refine_ls_number_parameters 148
_refine_ls_number_reflns 2395
_refine_ls_number_restraints 3
_refine_ls_restrained_S_all 1.050
_refine_ls_R_factor_all 0.0619
_refine_ls_R_factor_gt 0.0423
_refine_ls_shift/su_max 0.000
_refine_ls_shift/su_mean 0.000
_refine_ls_structure_factor_coef Fsqd
_refine_ls_weighting_details 'calc w=1/[\s^2^(Fo^2^)+(0.0515P)^2^+0.7163P] where P=(Fo^2^+2Fc^2^)/3'
_refine_ls_weighting_scheme calc
_refine_ls_wR_factor_gt 0.1062
_refine_ls_wR_factor_ref 0.1183
_reflns_number_gt 1735
_reflns_number_total 2395
_reflns_threshold_expression >2sigma(I)
_cod_data_source_file c7dt00400a2.cif
_cod_data_source_block 2a
_cod_depositor_comments
;
The following automatic conversions were performed:

'_symmetry_cell_setting' value 'Monoclinic' changed to 'monoclinic'
according to
/home/data/users/saulius/crontab/automatic-downloads/rss-feeds/RSC/lib/dictionaries/cif_core.dic
dictionary named 'cif_core.dic' version 2.4.2 from 2011-04-26.

Automatic conversion script
Id: cif_fix_values 4973 2017-02-22 13:04:09Z antanas 
;
_cod_original_cell_volume 2010.7(8)
_cod_original_sg_symbol_H-M 'C 2/c'
_cod_database_code 7042703

loop_
_symmetry_equiv_pos_as_xyz
'x, y, z'
'-x, y, -z+1/2'
'x+1/2, y+1/2, z'
'-x+1/2, y+1/2, -z+1/2'
'-x, -y, -z'
'x, -y, z-1/2'
'-x+1/2, -y+1/2, -z'
'x+1/2, -y+1/2, z-1/2'

loop_
_atom_site_label
_atom_site_type_symbol
_atom_site_fract_x
_atom_site_fract_y
_atom_site_fract_z
_atom_site_U_iso_or_equiv
_atom_site_adp_type
_atom_site_occupancy
_atom_site_symmetry_multiplicity
_atom_site_calc_flag
_atom_site_refinement_flags
O1 O 0.11436(10) 0.88499(11) 0.54319(8) 0.0633(3) Uani 1 1 d D
H1A H 0.0663(17) 0.888(2) 0.4798(11) 0.108(8) Uiso 1 1 d D
O2 O -0.01481(9) 0.93112(12) 0.37699(8) 0.0565(3) Uani 1 1 d D
H2C H -0.0593(14) 0.9933(16) 0.3852(13) 0.075(6) Uiso 1 1 d D
H2B H 0.0217(16) 0.9748(19) 0.3450(13) 0.092(7) Uiso 1 1 d D
N1 N 0.39415(9) 0.38893(11) 0.69320(7) 0.0405(3) Uani 1 1 d .
C1 C 0.29078(11) 0.38985(13) 0.63915(9) 0.0422(3) Uani 1 1 d .
C2 C 0.23370(12) 0.27457(15) 0.60862(11) 0.0525(4) Uani 1 1 d .
H2A H 0.1618 0.2772 0.5713 0.063 Uiso 1 1 calc R
C3 C 0.28375(12) 0.15993(15) 0.63374(11) 0.0541(4) Uani 1 1 d .
H3A H 0.2464 0.0839 0.6128 0.065 Uiso 1 1 calc R
C4 C 0.39207(12) 0.15553(13) 0.69148(10) 0.0476(4) Uani 1 1 d .
C5 C 0.44869(13) 0.03797(14) 0.72203(12) 0.0598(4) Uani 1 1 d .
H5A H 0.4137 -0.0399 0.7028 0.072 Uiso 1 1 calc R
C6 C 0.44399(10) 0.27443(12) 0.71997(9) 0.0402(3) Uani 1 1 d .
C7 C 0.24022(10) 0.51757(13) 0.61354(9) 0.0418(3) Uani 1 1 d .
C8 C 0.15486(11) 0.53745(15) 0.53308(10) 0.0511(4) Uani 1 1 d .
H8A H 0.1264 0.4679 0.4954 0.061 Uiso 1 1 calc R
C9 C 0.11200(12) 0.65863(15) 0.50861(10) 0.0532(4) Uani 1 1 d .
H9A H 0.0560 0.6703 0.4543 0.064 Uiso 1 1 calc R
C10 C 0.15199(11) 0.76256(14) 0.56444(10) 0.0471(4) Uani 1 1 d .
C11 C 0.23377(12) 0.74379(14) 0.64601(10) 0.0495(4) Uani 1 1 d .
H11A H 0.2589 0.8127 0.6852 0.059 Uiso 1 1 calc R
C12 C 0.27803(11) 0.62351(14) 0.66937(9) 0.0461(3) Uani 1 1 d .
H12A H 0.3344 0.6128 0.7236 0.055 Uiso 1 1 calc R

loop_
_atom_site_aniso_label
_atom_site_aniso_U_11
_atom_site_aniso_U_22
_atom_site_aniso_U_33
_atom_site_aniso_U_23
_atom_site_aniso_U_13
_atom_site_aniso_U_12
O1 0.0694(8) 0.0561(7) 0.0554(7) 0.0033(5) 0.0085(6) 0.0186(6)
O2 0.0522(7) 0.0575(7) 0.0548(7) 0.0074(5) 0.0111(5) -0.0017(5)
N1 0.0362(6) 0.0385(6) 0.0440(6) -0.0008(5) 0.0093(5) -0.0011(5)
C1 0.0370(7) 0.0458(8) 0.0412(7) -0.0033(6) 0.0095(5) -0.0022(6)
C2 0.0405(7) 0.0546(9) 0.0562(9) -0.0070(7) 0.0074(6) -0.0087(7)
C3 0.0504(8) 0.0469(8) 0.0614(9) -0.0096(7) 0.0137(7) -0.0127(7)
C4 0.0496(8) 0.0399(8) 0.0542(8) -0.0054(6) 0.0182(7) -0.0054(6)
C5 0.0642(10) 0.0351(8) 0.0781(12) -0.0045(7) 0.0209(8) -0.0060(6)
C6 0.0405(7) 0.0365(7) 0.0437(7) -0.0018(5) 0.0139(6) -0.0013(5)
C7 0.0331(6) 0.0467(8) 0.0431(7) -0.0020(6) 0.0092(5) 0.0002(6)
C8 0.0398(7) 0.0561(9) 0.0490(8) -0.0080(7) 0.0033(6) 0.0013(6)
C9 0.0409(8) 0.0641(10) 0.0452(8) -0.0008(7) 0.0017(6) 0.0086(7)
C10 0.0441(8) 0.0501(8) 0.0459(8) 0.0023(6) 0.0134(6) 0.0101(6)
C11 0.0507(8) 0.0494(8) 0.0429(8) -0.0042(6) 0.0083(6) 0.0034(7)
C12 0.0405(7) 0.0509(8) 0.0407(7) -0.0004(6) 0.0049(6) 0.0034(6)

loop_
_atom_type_symbol
_atom_type_description
_atom_type_scat_dispersion_real
_atom_type_scat_dispersion_imag
_atom_type_scat_source
C C 0.0033 0.0016 'International Tables Vol C Tables 4.2.6.8 and 6.1.1.4'
H H 0.0000 0.0000 'International Tables Vol C Tables 4.2.6.8 and 6.1.1.4'
N N 0.0061 0.0033 'International Tables Vol C Tables 4.2.6.8 and 6.1.1.4'
O O 0.0106 0.0060 'International Tables Vol C Tables 4.2.6.8 and 6.1.1.4'

loop_
_geom_angle_atom_site_label_1
_geom_angle_atom_site_label_2
_geom_angle_atom_site_label_3
_geom_angle
_geom_angle_site_symmetry_1
_geom_angle_site_symmetry_3
C10 O1 H1A 109.6(13) . .
H2C O2 H2B 101.4(17) . .
C1 N1 C6 118.98(11) . .
N1 C1 C2 121.35(13) . .
N1 C1 C7 116.50(12) . .
C2 C1 C7 122.15(12) . .
C3 C2 C1 119.91(14) . .
C3 C2 H2A 120.0 . .
C1 C2 H2A 120.0 . .
C2 C3 C4 120.18(13) . .
C2 C3 H3A 119.9 . .
C4 C3 H3A 119.9 . .
C3 C4 C6 116.89(13) . .
C3 C4 C5 122.96(13) . .
C6 C4 C5 120.14(14) . .
C5 C5 C4 121.10(9) 2_656 .
C5 C5 H5A 119.5 2_656 .
C4 C5 H5A 119.5 . .
N1 C6 C4 122.67(12) . .
N1 C6 C6 118.57(7) . 2_656
C4 C6 C6 118.76(8) . 2_656
C12 C7 C8 117.56(13) . .
C12 C7 C1 120.38(12) . .
C8 C7 C1 122.05(13) . .
C9 C8 C7 121.07(14) . .
C9 C8 H8A 119.5 . .
C7 C8 H8A 119.5 . .
C10 C9 C8 120.27(13) . .
C10 C9 H9A 119.9 . .
C8 C9 H9A 119.9 . .
O1 C10 C9 122.98(13) . .
O1 C10 C11 117.61(13) . .
C9 C10 C11 119.41(13) . .
C12 C11 C10 120.22(14) . .
C12 C11 H11A 119.9 . .
C10 C11 H11A 119.9 . .
C11 C12 C7 121.39(13) . .
C11 C12 H12A 119.3 . .
C7 C12 H12A 119.3 . .

loop_
_geom_bond_atom_site_label_1
_geom_bond_atom_site_label_2
_geom_bond_distance
_geom_bond_site_symmetry_2
O1 C10 1.3656(17) .
O1 H1A 0.986(16) .
O2 H2C 0.907(15) .
O2 H2B 0.919(15) .
N1 C1 1.3376(16) .
N1 C6 1.3555(16) .
C1 C2 1.4095(19) .
C1 C7 1.4786(19) .
C2 C3 1.354(2) .
C2 H2A 0.9300 .
C3 C4 1.408(2) .
C3 H3A 0.9300 .
C4 C6 1.4100(19) .
C4 C5 1.427(2) .
C5 C5 1.339(3) 2_656
C5 H5A 0.9300 .
C6 C6 1.457(3) 2_656
C7 C12 1.3918(19) .
C7 C8 1.3962(19) .
C8 C9 1.381(2) .
C8 H8A 0.9300 .
C9 C10 1.380(2) .
C9 H9A 0.9300 .
C10 C11 1.383(2) .
C11 C12 1.376(2) .
C11 H11A 0.9300 .
C12 H12A 0.9300 .

loop_
_geom_hbond_atom_site_label_D
_geom_hbond_atom_site_label_H
_geom_hbond_atom_site_label_A
_geom_hbond_distance_DH
_geom_hbond_distance_HA
_geom_hbond_distance_DA
_geom_hbond_angle_DHA
_geom_hbond_site_symmetry_A
O1 H1A O2 0.986(16) 1.670(16) 2.6385(16) 166(2) .
O2 H2C O1 0.907(15) 1.978(16) 2.8262(18) 155.1(17) 5_576
O2 H2B N1 0.919(15) 2.002(16) 2.8885(16) 161.6(19) 7_566

loop_
_geom_torsion_atom_site_label_1
_geom_torsion_atom_site_label_2
_geom_torsion_atom_site_label_3
_geom_torsion_atom_site_label_4
_geom_torsion
_geom_torsion_site_symmetry_4
C6 N1 C1 C2 -1.0(2) .
C6 N1 C1 C7 178.96(12) .
N1 C1 C2 C3 -0.3(2) .
C7 C1 C2 C3 179.78(14) .
C1 C2 C3 C4 1.1(2) .
C2 C3 C4 C6 -0.6(2) .
C2 C3 C4 C5 178.61(16) .
C3 C4 C5 C5 -179.1(2) 2_656
C6 C4 C5 C5 0.1(3) 2_656
C1 N1 C6 C4 1.5(2) .
C1 N1 C6 C6 -179.00(15) 2_656
C3 C4 C6 N1 -0.7(2) .
C5 C4 C6 N1 -179.92(14) .
C3 C4 C6 C6 179.78(16) 2_656
C5 C4 C6 C6 0.6(2) 2_656
N1 C1 C7 C12 -26.12(19) .
C2 C1 C7 C12 153.83(14) .
N1 C1 C7 C8 153.00(14) .
C2 C1 C7 C8 -27.1(2) .
C12 C7 C8 C9 2.0(2) .
C1 C7 C8 C9 -177.12(14) .
C7 C8 C9 C10 -1.1(2) .
C8 C9 C10 O1 178.75(14) .
C8 C9 C10 C11 -1.4(2) .
O1 C10 C11 C12 -177.30(14) .
C9 C10 C11 C12 2.8(2) .
C10 C11 C12 C7 -1.9(2) .
C8 C7 C12 C11 -0.6(2) .
C1 C7 C12 C11 178.60(13) .
